data_4115288
loop_
_publ_author_name
'Andrew J. Gaunt'
'Iain May'
'Madeleine Helliwell'
'Steve Richardson'

_publ_section_title
;
 The First Structural and Spectroscopic Characterization of a Neptunyl
 Polyoxometalate Complex
;
_journal_name_full 'Journal of the American Chemical Society'
_journal_page_first 13350
_journal_page_last 13351
_journal_paper_doi 10.1021/ja028005e
_journal_volume 124
_journal_year 2002
_chemical_formula_sum 'H39 Na12 Np2 O110 P2 W18'
_chemical_formula_weight 5920.43
_chemical_name_systematic
; 
 ? 
;
_space_group_IT_number 14
_symmetry_cell_setting monoclinic
_symmetry_space_group_name_Hall '-P 2ybc'
_symmetry_space_group_name_H-M 'P 1 21/c 1'
_atom_sites_solution_hydrogens geom
_atom_sites_solution_primary direct
_atom_sites_solution_secondary difmap
_audit_creation_method SHELXL-97
_cell_angle_alpha 90.00
_cell_angle_beta 111.7610(10)
_cell_angle_gamma 90.00
_cell_formula_units_Z 2
_cell_length_a 16.6123(10)
_cell_length_b 14.4990(9)
_cell_length_c 21.2765(13)
_cell_measurement_reflns_used 8113
_cell_measurement_temperature 100(2)
_cell_measurement_theta_max 28.279
_cell_measurement_theta_min 2.406
_cell_volume 4759.5(5)
_computing_cell_refinement 'SAINT, Bruker'
_computing_data_collection 'SMART, Bruker'
_computing_data_reduction 'SAINT, Bruker'
_computing_molecular_graphics 'XSHELL, Bruker'
_computing_publication_material 'Diamond 2.1, Crystal Impact'
_computing_structure_refinement 'SHELXL-97 (Sheldrick, 1997)'
_computing_structure_solution 'SHELXS-97 (Sheldrick, 1990)'
_diffrn_ambient_temperature 100(2)
_diffrn_measured_fraction_theta_full 0.996
_diffrn_measured_fraction_theta_max 0.996
_diffrn_measurement_device_type 'SMART platform CCD, Bruker'
_diffrn_measurement_method 'omega scans'
_diffrn_radiation_monochromator graphite
_diffrn_radiation_source 'fine-focus sealed tube'
_diffrn_radiation_type MoK\a
_diffrn_radiation_wavelength 0.71073
_diffrn_reflns_av_R_equivalents 0.1946
_diffrn_reflns_av_sigmaI/netI 0.1242
_diffrn_reflns_limit_h_max 19
_diffrn_reflns_limit_h_min -19
_diffrn_reflns_limit_k_max 17
_diffrn_reflns_limit_k_min -17
_diffrn_reflns_limit_l_max 25
_diffrn_reflns_limit_l_min -25
_diffrn_reflns_number 33582
_diffrn_reflns_theta_full 25.03
_diffrn_reflns_theta_max 25.03
_diffrn_reflns_theta_min 1.74
_exptl_absorpt_coefficient_mu 24.037
_exptl_absorpt_correction_T_max 0.7951
_exptl_absorpt_correction_T_min 0.0862
_exptl_absorpt_correction_type multi-scan
_exptl_absorpt_process_details 'SADABS, Sheldrick'
_exptl_crystal_colour green
_exptl_crystal_density_diffrn 4.131
_exptl_crystal_description 'hexagonal plate'
_exptl_crystal_F_000 5198
_exptl_crystal_size_max 0.20
_exptl_crystal_size_mid 0.18
_exptl_crystal_size_min 0.01
_refine_diff_density_max 4.733
_refine_diff_density_min -3.032
_refine_diff_density_rms 0.667
_refine_ls_extinction_method none
_refine_ls_goodness_of_fit_ref 0.981
_refine_ls_hydrogen_treatment mixed
_refine_ls_matrix_type full
_refine_ls_number_parameters 558
_refine_ls_number_reflns 8369
_refine_ls_number_restraints 0
_refine_ls_restrained_S_all 0.981
_refine_ls_R_factor_all 0.0829
_refine_ls_R_factor_gt 0.0618
_refine_ls_shift/su_max 0.001
_refine_ls_shift/su_mean 0.000
_refine_ls_structure_factor_coef Fsqd
_refine_ls_weighting_details 'calc w=1/[\s^2^(Fo^2^)+(0.0880P)^2^+0.0000P] where P=(Fo^2^+2Fc^2^)/3'
_refine_ls_weighting_scheme calc
_refine_ls_wR_factor_gt 0.1508
_refine_ls_wR_factor_ref 0.1630
_reflns_number_gt 6151
_reflns_number_total 8369
_reflns_threshold_expression >2sigma(I)
_cod_data_source_file ja028005e_s1.cif
_cod_data_source_block ajg26abs
_cod_database_code 4115288

loop_
_symmetry_equiv_pos_as_xyz
'x, y, z'
'-x, y+1/2, -z+1/2'
'-x, -y, -z'
'x, -y-1/2, z-1/2'

loop_
_atom_site_label
_atom_site_type_symbol
_atom_site_fract_x
_atom_site_fract_y
_atom_site_fract_z
_atom_site_U_iso_or_equiv
_atom_site_adp_type
_atom_site_occupancy
_atom_site_symmetry_multiplicity
_atom_site_calc_flag
_atom_site_refinement_flags
Na1 Na 0.9781(5) 0.5212(5) 1.0777(4) 0.0201(17) Uani 1 1 d .
Na3 Na 0.9159(7) 0.6083(6) 1.2147(4) 0.035(2) Uani 1 1 d .
Na5 Na 0.7615(7) 0.2726(7) 0.6601(5) 0.043(2) Uani 1 1 d .
Na6 Na 0.7310(7) 0.0558(5) 0.7595(5) 0.036(2) Uani 1 1 d .
Na2 Na 0.7766(8) 0.5466(5) 0.5720(5) 0.041(3) Uani 1 1 d .
Na4 Na 0.6200(6) -0.2015(5) 0.7817(4) 0.029(2) Uani 1 1 d .
Np1 Np 0.97430(6) 0.28520(5) 1.01540(4) 0.0270(2) Uani 1 1 d .
O1 O 1.0110(11) 0.4029(9) 1.0147(7) 0.032(4) Uani 1 1 d .
O2 O 0.9388(12) 0.1639(10) 1.0181(8) 0.038(4) Uani 1 1 d .
O3 O 0.8807(9) 0.3531(9) 1.0656(6) 0.025(3) Uani 1 1 d .
O4 O 0.9350(9) 0.2962(9) 0.8950(7) 0.025(3) Uani 1 1 d .
O5 O 0.9610(10) 0.4567(9) 0.8064(7) 0.026(3) Uani 1 1 d .
O6 O 0.9415(10) 0.7327(8) 0.8698(7) 0.025(3) Uani 1 1 d .
O7 O 0.8944(12) 0.7707(10) 0.9872(8) 0.040(5) Uani 1 1 d .
O8 O 0.8623(9) 0.5588(10) 1.1055(7) 0.028(3) Uani 1 1 d .
O9 O 0.7995(10) 0.1810(9) 0.8296(7) 0.027(3) Uani 1 1 d .
O10 O 0.8109(10) 0.3024(8) 0.9401(7) 0.027(3) Uani 1 1 d .
O11 O 0.8158(10) 0.3456(9) 0.7681(7) 0.026(3) Uani 1 1 d .
O12 O 0.8343(10) 0.4620(8) 0.8670(6) 0.020(3) Uani 1 1 d .
O13 O 0.8414(11) 0.4625(9) 0.6755(7) 0.028(4) Uani 1 1 d .
O14 O 0.8518(10) 0.6032(9) 0.7742(7) 0.028(4) Uani 1 1 d .
O15 O 0.7197(10) 0.4966(8) 0.7338(7) 0.023(3) Uani 1 1 d .
O16 O 0.6943(12) 0.3313(8) 0.8199(7) 0.032(4) Uani 1 1 d .
O17 O 0.8221(9) 0.7910(9) 0.7424(7) 0.025(3) Uani 1 1 d .
O18 O 0.8146(10) 0.6282(8) 0.8972(7) 0.023(3) Uani 1 1 d .
O19 O 0.7766(9) 0.7946(8) 0.8573(8) 0.025(3) Uani 1 1 d .
O20 O 0.7406(11) 0.8635(8) 0.9667(8) 0.029(4) Uani 1 1 d .
O21 O 0.6587(9) 0.7089(8) 0.8914(7) 0.019(3) Uani 1 1 d .
O22 O 0.6416(9) 0.5720(8) 0.9651(7) 0.021(3) Uani 1 1 d .
O23 O 0.7041(10) 0.6693(8) 0.7645(7) 0.022(3) Uani 1 1 d .
O24 O 0.7991(10) 0.4976(9) 0.9710(7) 0.024(3) Uani 1 1 d .
O25 O 0.6861(10) 0.5233(8) 0.8538(7) 0.022(3) Uani 1 1 d .
O26 O 0.7230(12) 0.4370(10) 1.0521(8) 0.036(4) Uani 1 1 d .
O27 O 0.6585(9) 0.3714(9) 0.9255(7) 0.021(3) Uani 1 1 d .
O28 O 0.5682(9) 0.5904(9) 0.6530(8) 0.027(3) Uani 1 1 d .
O29 O 0.5732(11) 0.4509(9) 0.7480(7) 0.028(4) Uani 1 1 d .
O30 O 0.5194(10) 0.3050(9) 0.8097(8) 0.031(4) Uani 1 1 d .
O31 O 0.5568(10) 0.6244(8) 0.7820(7) 0.025(3) Uani 1 1 d .
O32 O 0.5316(11) 0.4875(9) 0.8542(8) 0.032(4) Uani 1 1 d .
O33 O 0.4919(10) 0.6675(9) 0.8824(7) 0.028(3) Uani 1 1 d .
O34 O 0.6982(10) 0.6120(9) 1.1039(7) 0.027(3) Uani 1 1 d .
O35 O 0.7689(12) 0.6829(9) 1.0136(7) 0.035(4) Uani 1 1 d .
O36 O 0.7278(11) 0.2512(9) 1.0342(8) 0.031(4) Uani 1 1 d .
O1S O 0.6357(16) 0.4812(14) 0.5558(11) 0.071(6) Uiso 1 1 d .
O2S O 0.7232(14) 0.6809(12) 0.6078(10) 0.056(5) Uiso 1 1 d .
O3S O 0.9144(13) 0.6059(12) 0.5934(10) 0.053(5) Uiso 1 1 d .
O4S O 0.7852(11) 0.4210(10) 0.5027(8) 0.036(4) Uiso 1 1 d .
O5S O 0.8642(11) 0.4691(10) 1.2453(8) 0.037(4) Uiso 1 1 d .
O6S O 1.0000(15) 0.5909(13) 1.3317(11) 0.064(6) Uiso 1 1 d .
O7S O 0.9735(11) 0.7470(9) 1.1905(8) 0.032(3) Uiso 1 1 d .
O8S O 0.5818(11) -0.0849(10) 0.8472(8) 0.034(4) Uiso 1 1 d .
O9S O 0.6444(10) -0.0769(9) 0.7127(7) 0.028(3) Uiso 1 1 d .
O10S O 0.8960(12) 0.1986(10) 0.6927(8) 0.039(4) Uiso 1 1 d .
O11S O 0.6839(12) 0.1344(11) 0.6569(8) 0.040(4) Uiso 1 1 d .
O12S O 0.7968(11) -0.0158(10) 0.8648(8) 0.037(4) Uiso 1 1 d .
O13S O 0.6203(11) 0.1245(10) 0.7947(8) 0.036(4) Uiso 1 1 d .
O14S O 0.963(3) 0.493(2) 0.4450(19) 0.048(9) Uiso 0.50 1 d P
O15S O 0.540(2) 0.8032(18) 0.5674(15) 0.031(7) Uiso 0.50 1 d P
O16S O 0.4444(14) 0.9394(12) 0.5248(10) 0.057(5) Uiso 1 1 d .
O17S O 0.6369(15) 0.3401(13) 0.6501(11) 0.064(6) Uiso 1 1 d .
O18S O 0.6853(8) 0.4668(7) 0.3979(6) 0.013(2) Uiso 1 1 d .
O19S O 0.5498(18) 0.6520(16) 0.4628(13) 0.088(8) Uiso 1 1 d .
O20S O 0.4050(14) 0.8647(12) 0.0624(10) 0.056(5) Uiso 1 1 d .
P1 P 0.7868(4) 0.5279(3) 0.8985(3) 0.0214(11) Uani 1 1 d .
W1 W 0.58020(6) 0.61252(5) 0.87756(4) 0.0236(2) Uani 1 1 d .
W2 W 0.59973(6) 0.38947(5) 0.83267(4) 0.0236(2) Uani 1 1 d .
W3 W 0.62980(6) 0.56801(5) 0.73744(4) 0.0222(2) Uani 1 1 d .
W4 W 0.76659(6) 0.34940(5) 1.00631(4) 0.0247(2) Uani 1 1 d .
W5 W 0.81817(6) 0.29664(5) 0.85081(4) 0.0231(2) Uani 1 1 d .
W6 W 0.84843(6) 0.47328(5) 0.75830(4) 0.0231(2) Uani 1 1 d .
W7 W 0.82826(6) 0.71525(5) 0.80835(4) 0.0224(2) Uani 1 1 d .
W8 W 0.77709(6) 0.76146(5) 0.94485(4) 0.0235(2) Uani 1 1 d .
W9 W 0.74963(6) 0.57040(5) 1.05074(4) 0.0251(2) Uani 1 1 d .

loop_
_atom_site_aniso_label
_atom_site_aniso_U_11
_atom_site_aniso_U_22
_atom_site_aniso_U_33
_atom_site_aniso_U_23
_atom_site_aniso_U_13
_atom_site_aniso_U_12
Na1 0.018(5) 0.034(4) 0.013(4) 0.002(3) 0.011(3) 0.013(3)
Na3 0.046(7) 0.037(4) 0.034(5) 0.001(4) 0.028(5) 0.004(4)
Na5 0.034(6) 0.056(6) 0.043(6) -0.005(5) 0.020(5) 0.000(5)
Na6 0.052(7) 0.026(4) 0.034(5) 0.006(4) 0.020(5) 0.002(4)
Na2 0.069(8) 0.030(4) 0.035(5) 0.004(4) 0.031(5) 0.001(4)
Na4 0.036(6) 0.032(4) 0.025(4) 0.000(3) 0.016(4) -0.004(4)
Np1 0.0337(6) 0.0270(4) 0.0267(5) 0.0018(3) 0.0184(4) 0.0008(4)
O1 0.047(12) 0.026(7) 0.028(8) 0.007(6) 0.019(8) -0.007(7)
O2 0.050(12) 0.036(8) 0.030(9) 0.006(7) 0.016(9) -0.005(8)
O3 0.016(9) 0.039(8) 0.010(7) -0.005(6) -0.005(6) -0.009(6)
O4 0.012(8) 0.037(7) 0.023(8) 0.000(6) 0.003(6) -0.001(6)
O5 0.018(9) 0.031(7) 0.034(8) 0.000(6) 0.016(7) 0.005(6)
O6 0.020(9) 0.026(6) 0.039(9) -0.018(6) 0.023(7) -0.013(6)
O7 0.067(14) 0.034(8) 0.047(11) -0.007(7) 0.053(11) -0.006(8)
O8 0.004(8) 0.050(8) 0.024(8) -0.010(7) -0.001(6) 0.003(6)
O9 0.025(9) 0.031(7) 0.031(8) 0.003(6) 0.019(7) -0.004(6)
O10 0.030(10) 0.024(6) 0.036(9) 0.012(6) 0.023(8) 0.012(6)
O11 0.031(10) 0.031(7) 0.022(8) 0.004(6) 0.017(7) 0.007(6)
O12 0.029(9) 0.024(6) 0.015(7) -0.004(5) 0.017(6) -0.002(6)
O13 0.042(11) 0.032(7) 0.015(7) -0.001(6) 0.017(7) 0.003(7)
O14 0.038(10) 0.026(7) 0.034(9) -0.004(6) 0.030(8) 0.006(7)
O15 0.018(9) 0.026(6) 0.033(8) 0.000(6) 0.019(7) 0.000(6)
O16 0.061(12) 0.020(6) 0.022(8) 0.003(6) 0.023(8) 0.006(7)
O17 0.015(8) 0.030(7) 0.035(9) -0.007(6) 0.015(7) 0.003(6)
O18 0.023(9) 0.022(6) 0.030(8) 0.001(6) 0.018(7) 0.002(6)
O19 0.015(9) 0.024(6) 0.041(9) 0.005(6) 0.015(7) 0.006(6)
O20 0.044(11) 0.017(6) 0.037(9) -0.004(6) 0.029(8) -0.005(6)
O21 0.020(8) 0.024(6) 0.024(7) -0.003(5) 0.019(7) -0.001(6)
O22 0.015(8) 0.027(6) 0.018(7) 0.003(5) 0.005(6) 0.000(6)
O23 0.023(9) 0.024(6) 0.025(8) -0.003(6) 0.015(7) -0.006(6)
O24 0.029(9) 0.033(7) 0.014(7) 0.008(6) 0.015(7) 0.019(6)
O25 0.026(9) 0.023(6) 0.023(7) -0.001(6) 0.018(7) -0.004(6)
O26 0.050(12) 0.037(8) 0.033(9) 0.006(7) 0.030(9) 0.005(8)
O27 0.011(8) 0.028(6) 0.018(7) 0.001(6) -0.003(6) 0.007(6)
O28 0.010(8) 0.029(7) 0.038(9) 0.008(6) 0.004(7) 0.007(6)
O29 0.039(11) 0.028(7) 0.031(8) 0.003(6) 0.028(8) 0.005(7)
O30 0.023(10) 0.038(8) 0.038(9) -0.002(7) 0.019(8) 0.003(7)
O31 0.044(11) 0.024(6) 0.017(7) 0.003(6) 0.022(7) 0.008(6)
O32 0.040(11) 0.027(7) 0.041(9) -0.003(6) 0.028(9) -0.014(7)
O33 0.017(9) 0.037(7) 0.030(8) -0.005(6) 0.008(7) -0.012(7)
O34 0.025(9) 0.035(7) 0.027(8) 0.000(6) 0.018(7) 0.004(7)
O35 0.065(13) 0.027(7) 0.020(8) -0.016(6) 0.025(8) -0.028(8)
O36 0.035(10) 0.026(7) 0.029(8) 0.002(6) 0.010(8) 0.004(7)
P1 0.025(3) 0.023(2) 0.021(3) 0.001(2) 0.015(2) 0.001(2)
W1 0.0273(6) 0.0262(4) 0.0239(5) -0.0011(3) 0.0172(4) -0.0013(4)
W2 0.0272(6) 0.0243(4) 0.0245(5) 0.0005(3) 0.0156(4) -0.0010(3)
W3 0.0264(6) 0.0238(4) 0.0214(4) 0.0002(3) 0.0146(4) 0.0004(3)
W4 0.0313(6) 0.0269(4) 0.0231(5) 0.0029(3) 0.0187(4) 0.0024(4)
W5 0.0295(6) 0.0237(4) 0.0217(4) -0.0001(3) 0.0162(4) 0.0013(3)
W6 0.0279(6) 0.0260(4) 0.0218(4) -0.0002(3) 0.0166(4) 0.0017(4)
W7 0.0281(6) 0.0234(4) 0.0223(4) 0.0001(3) 0.0170(4) -0.0006(3)
W8 0.0293(6) 0.0252(4) 0.0226(4) -0.0020(3) 0.0172(4) -0.0018(4)
W9 0.0299(6) 0.0302(4) 0.0216(4) -0.0004(3) 0.0169(4) -0.0002(4)

loop_
_atom_type_symbol
_atom_type_description
_atom_type_scat_dispersion_real
_atom_type_scat_dispersion_imag
_atom_type_scat_source
O O 0.0106 0.0060 'International Tables Vol C Tables 4.2.6.8 and 6.1.1.4'
H H 0.0000 0.0000 'International Tables Vol C Tables 4.2.6.8 and 6.1.1.4'
Na Na 0.0362 0.0249 'International Tables Vol C Tables 4.2.6.8 and 6.1.1.4'
P P 0.1023 0.0942 'International Tables Vol C Tables 4.2.6.8 and 6.1.1.4'
W W -0.8490 6.8722 'International Tables Vol C Tables 4.2.6.8 and 6.1.1.4'
Np Np -11.4937 4.1493 'International Tables Vol C Tables 4.2.6.8 and 6.1.1.4'

loop_
_geom_angle_atom_site_label_1
_geom_angle_atom_site_label_2
_geom_angle_atom_site_label_3
_geom_angle
_geom_angle_site_symmetry_1
_geom_angle_site_symmetry_3
O8 Na1 O5 76.6(5) . 3_767
O8 Na1 O1 116.4(6) . 3_767
O5 Na1 O1 134.2(6) 3_767 3_767
O8 Na1 O1 135.7(6) . .
O5 Na1 O1 127.1(6) 3_767 .
O1 Na1 O1 75.9(5) 3_767 .
O8 Na1 O3 74.1(5) . .
O5 Na1 O3 102.8(5) 3_767 .
O1 Na1 O3 122.9(5) 3_767 .
O1 Na1 O3 64.9(5) . .
O8 Na1 O12 139.2(5) . 3_767
O5 Na1 O12 65.0(5) 3_767 3_767
O1 Na1 O12 83.9(5) 3_767 3_767
O1 Na1 O12 81.5(5) . 3_767
O3 Na1 O12 126.1(4) . 3_767
O8 Na1 O4 97.6(5) . 3_767
O5 Na1 O4 71.3(5) 3_767 3_767
O1 Na1 O4 63.7(5) 3_767 3_767
O1 Na1 O4 124.1(5) . 3_767
O3 Na1 O4 170.9(5) . 3_767
O12 Na1 O4 58.3(4) 3_767 3_767
O8 Na1 O24 62.0(5) . .
O5 Na1 O24 137.4(5) 3_767 .
O1 Na1 O24 77.4(5) 3_767 .
O1 Na1 O24 82.0(5) . .
O3 Na1 O24 58.2(4) . .
O12 Na1 O24 157.6(4) 3_767 .
O4 Na1 O24 121.3(4) 3_767 .
O8 Na1 W6 101.1(4) . 3_767
O5 Na1 W6 24.5(4) 3_767 3_767
O1 Na1 W6 121.6(5) 3_767 3_767
O1 Na1 W6 107.2(5) . 3_767
O3 Na1 W6 109.0(3) . 3_767
O12 Na1 W6 41.8(3) 3_767 3_767
O4 Na1 W6 68.6(3) 3_767 3_767
O24 Na1 W6 160.1(3) . 3_767
O8 Na1 Na3 36.4(4) . .
O5 Na1 Na3 40.9(4) 3_767 .
O1 Na1 Na3 130.2(5) 3_767 .
O1 Na1 Na3 153.6(4) . .
O3 Na1 Na3 92.7(4) . .
O12 Na1 Na3 103.1(4) 3_767 .
O4 Na1 Na3 78.3(3) 3_767 .
O24 Na1 Na3 98.5(3) . .
W6 Na1 Na3 65.3(2) 3_767 .
O8 Na1 Np1 109.1(4) . 3_767
O5 Na1 Np1 111.8(4) 3_767 3_767
O1 Na1 Np1 23.5(4) 3_767 3_767
O1 Na1 Np1 96.2(4) . 3_767
O3 Na1 Np1 145.1(4) . 3_767
O12 Na1 Np1 75.1(3) 3_767 3_767
O4 Na1 Np1 40.6(3) 3_767 3_767
O24 Na1 Np1 91.7(3) . 3_767
W6 Na1 Np1 104.4(2) 3_767 3_767
Na3 Na1 Np1 110.2(2) . 3_767
O8 Na1 Na1 137.6(5) . 3_767
O5 Na1 Na1 145.5(6) 3_767 3_767
O1 Na1 Na1 38.4(4) 3_767 3_767
O1 Na1 Na1 37.5(3) . 3_767
O3 Na1 Na1 94.0(4) . 3_767
O12 Na1 Na1 80.7(4) 3_767 3_767
O4 Na1 Na1 94.6(4) 3_767 3_767
O24 Na1 Na1 76.9(3) . 3_767
W6 Na1 Na1 121.2(3) 3_767 3_767
Na3 Na1 Na1 168.1(4) . 3_767
Np1 Na1 Na1 59.52(19) 3_767 3_767
O8 Na3 O17 113.9(7) . 4_576
O8 Na3 O7S 94.7(6) . .
O17 Na3 O7S 83.5(5) 4_576 .
O8 Na3 O6S 153.3(7) . .
O17 Na3 O6S 89.4(7) 4_576 .
O7S Na3 O6S 101.0(7) . .
O8 Na3 O5S 88.2(6) . .
O17 Na3 O5S 96.8(6) 4_576 .
O7S Na3 O5S 176.7(8) . .
O6S Na3 O5S 75.8(7) . .
O8 Na3 O5 74.2(6) . 3_767
O17 Na3 O5 163.6(6) 4_576 3_767
O7S Na3 O5 81.6(6) . 3_767
O6S Na3 O5 86.8(7) . 3_767
O5S Na3 O5 97.8(6) . 3_767
O8 Na3 W9 24.9(4) . .
O17 Na3 W9 89.8(5) 4_576 .
O7S Na3 W9 98.4(5) . .
O6S Na3 W9 160.4(6) . .
O5S Na3 W9 84.9(5) . .
O5 Na3 W9 99.0(4) 3_767 .
O8 Na3 Na1 36.5(4) . .
O17 Na3 Na1 145.0(5) 4_576 .
O7S Na3 Na1 82.1(4) . .
O6S Na3 Na1 124.7(6) . .
O5S Na3 Na1 99.4(5) . .
O5 Na3 Na1 38.4(4) 3_767 .
W9 Na3 Na1 61.14(19) . .
O17S Na5 O10S 168.8(8) . .
O17S Na5 O11S 83.8(7) . .
O10S Na5 O11S 94.0(7) . .
O17S Na5 O11 84.4(7) . .
O10S Na5 O11 86.5(6) . .
O11S Na5 O11 114.2(6) . .
O17S Na5 O36 97.2(8) . 4_565
O10S Na5 O36 93.6(6) . 4_565
O11S Na5 O36 87.1(6) . 4_565
O11 Na5 O36 158.6(6) . 4_565
O17S Na5 W6 81.8(6) . .
O10S Na5 W6 93.8(5) . .
O11S Na5 W6 143.7(5) . .
O11 Na5 W6 31.2(3) . .
O36 Na5 W6 127.6(5) 4_565 .
O17S Na5 Na6 95.8(6) . .
O10S Na5 Na6 76.9(5) . .
O11S Na5 Na6 33.0(5) . .
O11 Na5 Na6 85.1(4) . .
O36 Na5 Na6 115.9(4) 4_565 .
W6 Na5 Na6 116.3(3) . .
O11S Na6 O12S 172.3(8) . .
O11S Na6 O9 97.6(6) . .
O12S Na6 O9 78.0(6) . .
O11S Na6 O5S 87.7(6) . 4_565
O12S Na6 O5S 85.8(7) . 4_565
O9 Na6 O5S 86.7(6) . 4_565
O11S Na6 O9S 93.6(6) . .
O12S Na6 O9S 92.1(6) . .
O9 Na6 O9S 163.6(6) . .
O5S Na6 O9S 105.7(6) 4_565 .
O11S Na6 O13S 93.4(6) . .
O12S Na6 O13S 91.5(6) . .
O9 Na6 O13S 74.6(6) . .
O5S Na6 O13S 161.3(7) 4_565 .
O9S Na6 O13S 92.9(6) . .
O11S Na6 Na5 33.6(5) . .
O12S Na6 Na5 139.8(6) . .
O9 Na6 Na5 66.2(4) . .
O5S Na6 Na5 74.9(4) 4_565 .
O9S Na6 Na5 126.8(5) . .
O13S Na6 Na5 95.8(4) . .
O3S Na2 O2S 95.2(7) . .
O3S Na2 O4S 97.1(7) . .
O2S Na2 O4S 160.0(8) . .
O3S Na2 O13 86.2(7) . .
O2S Na2 O13 102.5(7) . .
O4S Na2 O13 94.0(6) . .
O3S Na2 O1S 176.9(8) . .
O2S Na2 O1S 84.9(8) . .
O4S Na2 O1S 83.7(7) . .
O13 Na2 O1S 90.8(7) . .
O3S Na2 O20 82.6(7) . 4_575
O2S Na2 O20 82.2(6) . 4_575
O4S Na2 O20 83.7(5) . 4_575
O13 Na2 O20 168.3(7) . 4_575
O1S Na2 O20 100.4(8) . 4_575
O30 Na4 O8S 93.4(6) 2_646 .
O30 Na4 O23 109.9(6) 2_646 1_545
O8S Na4 O23 155.2(7) . 1_545
O30 Na4 O9S 79.1(6) 2_646 .
O8S Na4 O9S 88.1(5) . .
O23 Na4 O9S 104.2(5) 1_545 .
O30 Na4 O19 168.2(6) 2_646 1_545
O8S Na4 O19 94.4(6) . 1_545
O23 Na4 O19 64.1(5) 1_545 1_545
O9S Na4 O19 92.2(6) . 1_545
O30 Na4 O21 127.0(6) 2_646 1_545
O8S Na4 O21 81.9(5) . 1_545
O23 Na4 O21 77.4(5) 1_545 1_545
O9S Na4 O21 152.3(6) . 1_545
O19 Na4 O21 63.2(5) 1_545 1_545
O30 Na4 O31 77.5(5) 2_646 1_545
O8S Na4 O31 117.4(5) . 1_545
O23 Na4 O31 62.2(5) 1_545 1_545
O9S Na4 O31 146.1(6) . 1_545
O19 Na4 O31 106.6(5) 1_545 1_545
O21 Na4 O31 59.4(4) 1_545 1_545
O30 Na4 W3 86.9(4) 2_646 1_545
O8S Na4 W3 150.7(5) . 1_545
O23 Na4 W3 30.7(3) 1_545 1_545
O9S Na4 W3 120.6(4) . 1_545
O19 Na4 W3 90.6(4) 1_545 1_545
O21 Na4 W3 74.7(3) 1_545 1_545
O31 Na4 W3 34.3(3) 1_545 1_545
O30 Na4 W7 137.7(5) 2_646 1_545
O8S Na4 W7 126.9(5) . 1_545
O23 Na4 W7 34.5(3) 1_545 1_545
O9S Na4 W7 88.8(4) . 1_545
O19 Na4 W7 32.8(3) 1_545 1_545
O21 Na4 W7 77.1(4) 1_545 1_545
O31 Na4 W7 92.2(4) 1_545 1_545
W3 Na4 W7 64.69(15) 1_545 1_545
O30 Na4 W8 159.8(5) 2_646 1_545
O8S Na4 W8 78.2(4) . 1_545
O23 Na4 W8 77.0(4) 1_545 1_545
O9S Na4 W8 118.4(5) . 1_545
O19 Na4 W8 31.7(3) 1_545 1_545
O21 Na4 W8 34.3(3) 1_545 1_545
O31 Na4 W8 90.1(4) 1_545 1_545
W3 Na4 W8 91.6(2) 1_545 1_545
W7 Na4 W8 57.49(15) 1_545 1_545
O30 Na4 W1 99.4(4) 2_646 1_545
O8S Na4 W1 93.1(4) . 1_545
O23 Na4 W1 75.2(3) 1_545 1_545
O9S Na4 W1 178.2(5) . 1_545
O19 Na4 W1 89.1(4) 1_545 1_545
O21 Na4 W1 29.4(3) 1_545 1_545
O31 Na4 W1 32.1(3) 1_545 1_545
W3 Na4 W1 58.05(12) 1_545 1_545
W7 Na4 W1 91.61(19) 1_545 1_545
W8 Na4 W1 63.31(14) 1_545 1_545
O1 Np1 O2 178.6(8) . .
O1 Np1 O6 92.3(6) . 3_767
O2 Np1 O6 86.4(6) . 3_767
O1 Np1 O7 90.4(6) . 3_767
O2 Np1 O7 89.0(7) . 3_767
O6 Np1 O7 77.6(5) 3_767 3_767
O1 Np1 O3 83.9(6) . .
O2 Np1 O3 96.2(6) . .
O6 Np1 O3 79.4(5) 3_767 .
O7 Np1 O3 156.0(5) 3_767 .
O1 Np1 O4 83.6(6) . .
O2 Np1 O4 97.6(6) . .
O6 Np1 O4 160.5(5) 3_767 .
O7 Np1 O4 83.4(5) 3_767 .
O3 Np1 O4 118.8(5) . .
O1 Np1 O10 100.5(6) . .
O2 Np1 O10 80.8(6) . .
O6 Np1 O10 137.5(4) 3_767 .
O7 Np1 O10 141.8(5) 3_767 .
O3 Np1 O10 62.2(4) . .
O4 Np1 O10 61.9(5) . .
O1 Np1 Na1 30.6(5) . 3_767
O2 Np1 Na1 150.4(5) . 3_767
O6 Np1 Na1 118.8(3) 3_767 3_767
O7 Np1 Na1 82.2(4) 3_767 3_767
O3 Np1 Na1 103.3(3) . 3_767
O4 Np1 Na1 53.4(3) . 3_767
O10 Np1 Na1 88.8(3) . 3_767
Np1 O1 Na1 125.9(7) . 3_767
Np1 O1 Na1 122.0(7) . .
Na1 O1 Na1 104.1(5) 3_767 .
W4 O3 Np1 110.8(6) . .
W4 O3 Na1 119.0(6) . .
Np1 O3 Na1 87.2(5) . .
W5 O4 Np1 111.6(6) . .
W5 O4 Na1 116.6(6) . 3_767
Np1 O4 Na1 86.0(4) . 3_767
W6 O5 Na1 122.9(7) . 3_767
W6 O5 Na3 135.9(8) . 3_767
Na1 O5 Na3 100.6(6) 3_767 3_767
W7 O6 Np1 140.7(7) . 3_767
W8 O7 Np1 142.7(8) . 3_767
W9 O8 Na3 123.2(7) . .
W9 O8 Na1 128.8(7) . .
Na3 O8 Na1 107.0(7) . .
W5 O9 Na6 155.1(9) . .
W4 O10 W5 154.2(8) . .
W4 O10 Np1 100.2(6) . .
W5 O10 Np1 99.7(6) . .
W5 O11 W6 122.9(7) . .
W5 O11 Na5 127.1(7) . .
W6 O11 Na5 109.7(6) . .
P1 O12 W6 128.4(7) . .
P1 O12 W5 128.9(7) . .
W6 O12 W5 88.6(4) . .
P1 O12 Na1 114.6(7) . 3_767
W6 O12 Na1 84.9(4) . 3_767
W5 O12 Na1 100.7(5) . 3_767
W6 O13 Na2 136.8(7) . .
W7 O14 W6 157.6(8) . .
W3 O15 W6 151.0(8) . .
W2 O16 W5 152.0(8) . .
W7 O17 Na3 137.5(8) . 4_575
P1 O18 W7 130.1(8) . .
P1 O18 W8 129.7(8) . .
W7 O18 W8 91.5(4) . .
W8 O19 W7 121.7(7) . .
W8 O19 Na4 105.0(6) . 1_565
W7 O19 Na4 103.2(6) . 1_565
W8 O20 Na2 135.0(9) . 4_576
W1 O21 W8 148.4(8) . .
W1 O21 Na4 108.4(6) . 1_565
W8 O21 Na4 100.7(5) . 1_565
W1 O22 W9 151.5(7) . .
W3 O23 W7 147.2(8) . .
W3 O23 Na4 107.5(7) . 1_565
W7 O23 Na4 102.7(5) . 1_565
P1 O24 W9 129.2(7) . .
P1 O24 W4 127.3(8) . .
W9 O24 W4 89.8(4) . .
P1 O24 Na1 116.6(8) . .
W9 O24 Na1 85.3(4) . .
W4 O24 Na1 98.0(4) . .
P1 O25 W2 125.5(7) . .
P1 O25 W1 123.0(7) . .
W2 O25 W1 92.4(5) . .
P1 O25 W3 121.9(7) . .
W2 O25 W3 92.8(5) . .
W1 O25 W3 92.1(5) . .
W4 O26 W9 120.9(7) . .
W2 O27 W4 152.0(8) . .
W2 O29 W3 123.4(8) . .
W2 O30 Na4 131.3(8) . 2_656
W1 O31 W3 123.4(8) . .
W1 O31 Na4 99.1(6) . 1_565
W3 O31 Na4 94.4(5) . 1_565
W1 O32 W2 120.2(8) . .
W9 O35 W8 155.8(7) . .
W4 O36 Na5 120.0(7) . 4_566
Na6 O5S Na3 127.9(7) 4_566 .
Na6 O9S Na4 123.5(7) . .
Na6 O11S Na5 113.4(8) . .
O18 P1 O12 112.0(8) . .
O18 P1 O24 111.2(8) . .
O12 P1 O24 111.1(7) . .
O18 P1 O25 106.7(8) . .
O12 P1 O25 107.9(8) . .
O24 P1 O25 107.8(8) . .
O33 W1 O22 104.6(6) . .
O33 W1 O21 101.9(6) . .
O22 W1 O21 89.2(6) . .
O33 W1 O31 100.4(7) . .
O22 W1 O31 154.9(6) . .
O21 W1 O31 87.4(6) . .
O33 W1 O32 99.4(7) . .
O22 W1 O32 89.0(6) . .
O21 W1 O32 158.3(6) . .
O31 W1 O32 85.0(6) . .
O33 W1 O25 170.1(6) . .
O22 W1 O25 82.3(5) . .
O21 W1 O25 85.0(5) . .
O31 W1 O25 72.6(5) . .
O32 W1 O25 73.3(6) . .
O33 W1 Na4 91.6(5) . 1_565
O22 W1 Na4 131.3(4) . 1_565
O21 W1 Na4 42.2(4) . 1_565
O31 W1 Na4 48.8(4) . 1_565
O32 W1 Na4 133.8(4) . 1_565
O25 W1 Na4 88.9(3) . 1_565
O30 W2 O27 104.1(7) . .
O30 W2 O16 103.7(6) . .
O27 W2 O16 87.3(6) . .
O30 W2 O29 100.3(7) . .
O27 W2 O29 155.5(6) . .
O16 W2 O29 89.2(6) . .
O30 W2 O32 97.2(6) . .
O27 W2 O32 88.6(6) . .
O16 W2 O32 159.0(6) . .
O29 W2 O32 86.1(6) . .
O30 W2 O25 169.0(6) . .
O27 W2 O25 82.6(5) . .
O16 W2 O25 85.1(5) . .
O29 W2 O25 73.0(6) . .
O32 W2 O25 74.0(5) . .
O28 W3 O15 103.7(6) . .
O28 W3 O23 103.9(6) . .
O15 W3 O23 90.1(6) . .
O28 W3 O31 100.8(6) . .
O15 W3 O31 154.9(6) . .
O23 W3 O31 88.8(6) . .
O28 W3 O29 98.9(6) . .
O15 W3 O29 87.1(6) . .
O23 W3 O29 157.0(6) . .
O31 W3 O29 84.2(5) . .
O28 W3 O25 167.6(6) . .
O15 W3 O25 83.1(5) . .
O23 W3 O25 86.2(5) . .
O31 W3 O25 71.8(5) . .
O29 W3 O25 70.8(5) . .
O28 W3 Na4 91.8(5) . 1_565
O15 W3 Na4 132.0(4) . 1_565
O23 W3 Na4 41.9(4) . 1_565
O31 W3 Na4 51.4(4) . 1_565
O29 W3 Na4 135.6(4) . 1_565
O25 W3 Na4 91.2(3) . 1_565
O36 W4 O3 101.8(7) . .
O36 W4 O26 96.4(7) . .
O3 W4 O26 96.9(7) . .
O36 W4 O10 104.3(6) . .
O3 W4 O10 86.3(6) . .
O26 W4 O10 158.0(6) . .
O36 W4 O27 95.5(7) . .
O3 W4 O27 161.8(6) . .
O26 W4 O27 86.8(6) . .
O10 W4 O27 83.8(6) . .
O36 W4 O24 170.0(6) . .
O3 W4 O24 84.0(6) . .
O26 W4 O24 74.6(5) . .
O10 W4 O24 84.1(5) . .
O27 W4 O24 79.8(5) . .
O9 W5 O4 100.7(7) . .
O9 W5 O11 100.4(6) . .
O4 W5 O11 97.7(6) . .
O9 W5 O10 103.0(6) . .
O4 W5 O10 86.3(6) . .
O11 W5 O10 155.0(5) . .
O9 W5 O16 95.5(6) . .
O4 W5 O16 162.3(6) . .
O11 W5 O16 86.3(6) . .
O10 W5 O16 83.1(6) . .
O9 W5 O12 173.4(6) . .
O4 W5 O12 83.6(6) . .
O11 W5 O12 73.9(5) . .
O10 W5 O12 82.1(5) . .
O16 W5 O12 80.9(5) . .
O13 W6 O5 103.5(7) . .
O13 W6 O14 104.8(6) . .
O5 W6 O14 94.4(7) . .
O13 W6 O11 96.1(6) . .
O5 W6 O11 94.8(6) . .
O14 W6 O11 154.5(6) . .
O13 W6 O15 94.9(7) . .
O5 W6 O15 161.6(6) . .
O14 W6 O15 80.8(6) . .
O11 W6 O15 83.0(6) . .
O13 W6 O12 167.4(6) . .
O5 W6 O12 83.9(6) . .
O14 W6 O12 84.5(5) . .
O11 W6 O12 72.9(5) . .
O15 W6 O12 77.9(5) . .
O13 W6 Na5 57.9(5) . .
O5 W6 Na5 109.7(4) . .
O14 W6 Na5 152.6(5) . .
O11 W6 Na5 39.0(4) . .
O15 W6 Na5 80.0(4) . .
O12 W6 Na5 110.2(3) . .
O13 W6 Na1 135.7(6) . 3_767
O5 W6 Na1 32.5(4) . 3_767
O14 W6 Na1 81.2(5) . 3_767
O11 W6 Na1 94.1(5) . 3_767
O15 W6 Na1 129.1(4) . 3_767
O12 W6 Na1 53.3(4) . 3_767
Na5 W6 Na1 126.2(2) . 3_767
O17 W7 O6 102.7(6) . .
O17 W7 O14 101.0(6) . .
O6 W7 O14 95.0(6) . .
O17 W7 O19 98.7(6) . .
O6 W7 O19 94.3(6) . .
O14 W7 O19 155.8(6) . .
O17 W7 O23 95.2(6) . .
O6 W7 O23 162.1(5) . .
O14 W7 O23 82.0(6) . .
O19 W7 O23 82.3(6) . .
O17 W7 O18 169.7(5) . .
O6 W7 O18 83.3(6) . .
O14 W7 O18 86.7(5) . .
O19 W7 O18 72.2(5) . .
O23 W7 O18 79.0(5) . .
O17 W7 Na4 83.9(5) . 1_565
O6 W7 Na4 138.1(4) . 1_565
O14 W7 Na4 124.7(5) . 1_565
O19 W7 Na4 44.0(5) . 1_565
O23 W7 Na4 42.8(4) . 1_565
O18 W7 Na4 86.1(4) . 1_565
O20 W8 O7 102.8(7) . .
O20 W8 O35 100.1(6) . .
O7 W8 O35 91.9(7) . .
O20 W8 O19 99.8(6) . .
O7 W8 O19 94.6(6) . .
O35 W8 O19 157.2(5) . .
O20 W8 O21 96.3(6) . .
O7 W8 O21 160.8(5) . .
O35 W8 O21 82.8(6) . .
O19 W8 O21 84.0(6) . .
O20 W8 O18 171.1(6) . .
O7 W8 O18 82.5(6) . .
O35 W8 O18 86.9(5) . .
O19 W8 O18 72.3(5) . .
O21 W8 O18 78.9(5) . .
O20 W8 Na4 86.0(5) . 1_565
O7 W8 Na4 137.7(5) . 1_565
O35 W8 Na4 127.7(5) . 1_565
O19 W8 Na4 43.2(5) . 1_565
O21 W8 Na4 45.0(4) . 1_565
O18 W8 Na4 85.3(4) . 1_565
O34 W9 O8 104.6(7) . .
O34 W9 O35 99.9(6) . .
O8 W9 O35 93.1(7) . .
O34 W9 O26 99.3(6) . .
O8 W9 O26 94.7(7) . .
O35 W9 O26 156.8(6) . .
O34 W9 O22 95.5(6) . .
O8 W9 O22 159.9(6) . .
O35 W9 O22 81.1(6) . .
O26 W9 O22 84.1(6) . .
O34 W9 O24 170.5(6) . .
O8 W9 O24 82.5(6) . .
O35 W9 O24 85.8(5) . .
O26 W9 O24 73.6(5) . .
O22 W9 O24 77.8(5) . .
O34 W9 Na3 72.9(5) . .
O8 W9 Na3 31.9(4) . .
O35 W9 Na3 94.9(5) . .
O26 W9 Na3 103.2(5) . .
O22 W9 Na3 166.9(4) . .
O24 W9 Na3 114.4(4) . .
O34 W9 Na1 133.1(5) . .
O8 W9 Na1 28.7(5) . .
O35 W9 Na1 84.7(6) . .
O26 W9 Na1 91.8(5) . .
O22 W9 Na1 131.1(4) . .
O24 W9 Na1 54.6(4) . .
Na3 W9 Na1 60.25(18) . .

loop_
_geom_bond_atom_site_label_1
_geom_bond_atom_site_label_2
_geom_bond_distance
_geom_bond_site_symmetry_2
Na1 O8 2.279(16) .
Na1 O5 2.314(17) 3_767
Na1 O1 2.318(15) 3_767
Na1 O1 2.362(16) .
Na1 O3 2.884(15) .
Na1 O12 2.904(17) 3_767
Na1 O4 2.967(16) 3_767
Na1 O24 3.019(18) .
Na1 W6 3.610(8) 3_767
Na1 Na3 3.660(10) .
Na1 Np1 3.686(7) 3_767
Na1 Na1 3.690(13) 3_767
Na3 O8 2.274(16) .
Na3 O17 2.363(16) 4_576
Na3 O7S 2.365(17) .
Na3 O6S 2.37(2) .
Na3 O5S 2.376(17) .
Na3 O5 2.440(16) 3_767
Na3 W9 3.599(10) .
Na5 O17S 2.23(2) .
Na5 O10S 2.34(2) .
Na5 O11S 2.369(19) .
Na5 O11 2.383(17) .
Na5 O36 2.548(18) 4_565
Na5 W6 3.562(10) .
Na5 Na6 3.925(12) .
Na6 O11S 2.327(18) .
Na6 O12S 2.340(18) .
Na6 O9 2.356(17) .
Na6 O5S 2.37(2) 4_565
Na6 O9S 2.388(17) .
Na6 O13S 2.440(19) .
Na2 O3S 2.33(2) .
Na2 O2S 2.38(2) .
Na2 O4S 2.380(17) .
Na2 O13 2.394(16) .
Na2 O1S 2.43(3) .
Na2 O20 2.466(16) 4_575
Na4 O30 2.411(19) 2_646
Na4 O8S 2.421(17) .
Na4 O23 2.443(15) 1_545
Na4 O9S 2.453(16) .
Na4 O19 2.501(18) 1_545
Na4 O21 2.538(15) 1_545
Na4 O31 2.735(15) 1_545
Na4 W3 3.492(8) 1_545
Na4 W7 3.505(9) 1_545
Na4 W8 3.526(9) 1_545
Na4 W1 3.588(8) 1_545
Np1 O1 1.814(13) .
Np1 O2 1.863(14) .
Np1 O6 2.336(15) 3_767
Np1 O7 2.346(17) 3_767
Np1 O3 2.399(15) .
Np1 O4 2.402(14) .
Np1 O10 2.603(16) .
Np1 Na1 3.686(7) 3_767
O1 Na1 2.318(15) 3_767
O3 W4 1.848(14) .
O4 W5 1.817(14) .
O4 Na1 2.967(16) 3_767
O5 W6 1.784(15) .
O5 Na1 2.314(16) 3_767
O5 Na3 2.440(16) 3_767
O6 W7 1.867(15) .
O6 Np1 2.336(15) 3_767
O7 W8 1.824(19) .
O7 Np1 2.346(17) 3_767
O8 W9 1.809(14) .
O9 W5 1.734(13) .
O10 W4 1.938(13) .
O10 W5 1.951(14) .
O11 W5 1.885(13) .
O11 W6 1.962(13) .
O12 P1 1.542(13) .
O12 W6 2.415(12) .
O12 W5 2.423(12) .
O12 Na1 2.904(17) 3_767
O13 W6 1.729(13) .
O14 W7 1.878(12) .
O14 W6 1.912(12) .
O15 W3 1.843(13) .
O15 W6 2.033(14) .
O16 W2 1.889(16) .
O16 W5 1.979(17) .
O17 W7 1.755(14) .
O17 Na3 2.363(16) 4_575
O18 P1 1.529(13) .
O18 W7 2.352(13) .
O18 W8 2.369(12) .
O19 W8 1.920(14) .
O19 W7 1.952(13) .
O19 Na4 2.501(18) 1_565
O20 W8 1.727(13) .
O20 Na2 2.466(16) 4_576
O21 W1 1.859(13) .
O21 W8 2.021(14) .
O21 Na4 2.538(15) 1_565
O22 W1 1.855(13) .
O22 W9 2.030(14) .
O23 W3 1.868(13) .
O23 W7 2.035(14) .
O23 Na4 2.443(15) 1_565
O24 P1 1.543(13) .
O24 W9 2.387(12) .
O24 W4 2.403(13) .
O25 P1 1.591(16) .
O25 W2 2.355(13) .
O25 W1 2.384(13) .
O25 W3 2.389(13) .
O26 W4 1.900(14) .
O26 W9 1.987(14) .
O27 W2 1.868(13) .
O27 W4 1.999(13) .
O28 W3 1.737(15) .
O29 W2 1.909(14) .
O29 W3 1.994(13) .
O30 W2 1.743(15) .
O30 Na4 2.411(19) 2_656
O31 W1 1.931(12) .
O31 W3 1.972(13) .
O31 Na4 2.735(15) 1_565
O32 W1 1.972(13) .
O32 W2 1.975(15) .
O33 W1 1.706(15) .
O34 W9 1.758(13) .
O35 W9 1.891(13) .
O35 W8 1.898(13) .
O36 W4 1.754(14) .
O36 Na5 2.548(18) 4_566
O5S Na6 2.37(2) 4_566
W1 Na4 3.588(8) 1_565
W3 Na4 3.492(8) 1_565
W6 Na1 3.610(8) 3_767
W7 Na4 3.505(9) 1_565
W8 Na4 3.526(9) 1_565
